data_9005269
loop_
_publ_author_name
'Graetsch, H.'
'Topalovic-Dierdorf I'

_publ_section_title
;
 29Si MAS NMR spectrum and superstructure of modulated tridymite L3-To(MX-1)
 Sample: superstructure
;
_journal_name_full 'European Journal of Mineralogy'
_journal_page_first 103
_journal_page_last 113
_journal_volume 8
_journal_year 1996
_chemical_compound_source Synthetic
_chemical_formula_sum 'O2 Si'
_chemical_name_mineral Tridymite
_space_group_crystal_system triclinic
_space_group_IT_number 1
_space_group_name_Hall 'C 1'
_space_group_name_H-M_alt 'C 1'
_symmetry_space_group_name_H-M 'C 1'
_cell_angle_alpha 90.
_cell_angle_beta 91.512
_cell_angle_gamma 90.
_cell_length_a 15.021
_cell_length_b 8.6004
_cell_length_c 16.4338
_cell_formula_units_Z 48
_cell_volume 2122.288
_database_code_amcsd 0006615
_exptl_crystal_density_diffrn 2.257
_cod_original_formula_sum 'Si O2'
_cod_database_code 9005269

loop_
_space_group_symop_id
_space_group_symop_operation_xyz
1 x,y,z
2 x+1/2,y+1/2,z

loop_
_atom_site_label
_atom_site_fract_x
_atom_site_fract_y
_atom_site_fract_z
_atom_site_U_iso_or_equiv
Si1(1) 0.19240 0.11870 0.16400 1.02380
Si1(2) 0.53200 0.13630 0.18300 2.03040
Si1(3) 0.85240 0.14110 0.15000 4.02020
Si1(4) 0.18470 0.79070 0.08500 7.03030
Si1(5) 0.02860 0.30920 0.11200 2.03310
Si1(6) 0.36190 0.28850 0.11300 8.02880
Si2(1) 0.19400 0.16940 0.35200 1.02120
Si2(2) 0.20150 0.85120 0.43400 8.02110
Si2(3) 0.53310 0.18310 0.37000 9.01720
Si2(4) 0.02140 0.33650 0.40800 2.02910
Si2(5) 0.85220 0.19120 0.33800 6.02040
Si2(6) 0.35770 0.35760 0.40600 1.02750
Si3(1) 0.20220 0.80060 0.62100 9.02690
Si3(2) 0.02200 0.28800 0.59400 7.01860
Si3(3) 0.35910 0.30750 0.59300 5.02460
Si3(4) 0.19380 0.14420 0.66700 7.03000
Si3(5) 0.52360 0.12540 0.64900 9.02940
Si3(6) 0.86750 0.12410 0.68100 3.01950
Si4(1) 0.19190 0.19560 0.85400 0.03250
Si4(2) 0.18710 0.84210 0.89800 0.02680
Si4(3) 0.52050 0.17620 0.83800 1.02700
Si4(4) 0.02960 0.36340 0.92400 2.02980
Si4(5) 0.86790 0.17590 0.86800 8.02890
Si4(6) 0.36300 0.33880 0.92600 7.02290
O1(1) 0.26230 0.24560 0.13100 4.03410
O1(2) 0.59530 0.23420 0.12600 2.03660
O1(3) 0.92860 0.25440 0.11600 7.03480
O1(4) 0.21670 0.95180 0.12900 8.03430
O1(5) 0.26390 0.66850 0.09600 9.02680
O1(6) 0.04860 0.45430 0.17100 2.03170
O1(7) 0.09720 0.16930 0.13500 8.04890
O1(8) 0.38320 0.46270 0.14500 0.03570
O1(9) 0.43130 0.17730 0.15900 6.03230
O1/2(1) 0.19790 0.10280 0.26100 0.04760
O1/2(2) 0.55470 0.18320 0.27500 0.02610
O1/2(3) 0.83380 0.18460 0.24300 3.03540
O2(1) 0.21850 0.03130 0.41400 3.03390
O2(2) 0.26420 0.30580 0.36800 7.04780
O2(3) 0.26050 0.74630 0.38000 6.03610
O2(4) 0.54880 0.01480 0.40900 5.04430
O2(5) 0.59930 0.30210 0.41800 8.02030
O2(6) 0.09570 0.23890 0.36400 2.03390
O2(7) 0.88350 0.02420 0.37100 5.02740
O2(8) 0.92990 0.31770 0.36100 1.03570
O2(9) 0.43170 0.23290 0.38200 9.03390
O2/3(1) 0.22830 0.82290 0.52800 9.02700
O2/3(2) 0.01240 0.27380 0.49900 9.03640
O2/3(3) 0.34650 0.37560 0.50200 0.05090
O3(1) 0.21660 0.96030 0.67100 9.03510
O3(2) 0.26520 0.67280 0.66000 8.03230
O3(3) 0.05200 0.45660 0.62200 1.03230
O3(4) 0.09760 0.17030 0.62000 8.05300
O3(5) 0.38330 0.44660 0.65300 2.03940
O3(6) 0.43360 0.17790 0.60000 1.03890
O3(7) 0.26600 0.24130 0.61300 6.04020
O3(8) 0.59920 0.25190 0.62800 2.02570
O3(9) 0.92830 0.24570 0.63400 8.03000
O3/4(1) 0.19220 0.21050 0.75900 1.04320
O3/4(2) 0.50430 0.12710 0.74600 2.03870
O3/4(3) 0.88740 0.13020 0.77800 2.03070
O4(1) 0.21780 0.01940 0.88200 3.03860
O4(2) 0.26140 0.31020 0.89800 9.03590
O4(3) 0.26610 0.73110 0.87300 2.02930
O4(4) 0.55030 0.03230 0.89200 0.04390
O4(5) 0.59970 0.30320 0.84300 7.02080
O4(6) 0.09620 0.23810 0.88200 8.03490
O4(7) 0.88210 0.02480 0.92400 7.03220
O4(8) 0.92780 0.31480 0.90200 4.02760
O4(9) 0.42980 0.24520 0.87000 0.02830
O4/1(1) 0.16200 0.82450 -0.00900 8.03630
O4/1(2) 0.04470 0.36550 0.01900 5.03430
O4/1(3) 0.37770 0.28160 0.01700 0.04990

loop_
_cod_related_entry_id
_cod_related_entry_database
_cod_related_entry_code
1 AMCSD 0006615
